data_4509096
loop_
_publ_author_name
'Zhou, Xin-Hui'
'Peng, Yan-Hong'
'Du, Xiao-Di'
'Wang, Cai-Feng'
'Zuo, Jing-Lin'
'You, Xiao-Zeng'

_publ_section_title
;
 New 3d&#x2212;4f Heterometallic Coordination Polymers Based on
 Pyrazole-Bridged CuIILnIIIDinuclear Units and Sulfate Anions: Syntheses,
 Structures, and Magnetic Properties
;
_journal_issue 2
_journal_name_full 'Crystal Growth &amp; Design'
_journal_page_first 1028
_journal_paper_doi 10.1021/cg800848n
_journal_volume 9
_journal_year 2009
_chemical_formula_sum 'C10 H12 Cu Gd2 N4 O17 S'
_chemical_formula_weight 870.34
_chemical_name_systematic
; 
 ? 
;
_space_group_IT_number 14
_symmetry_cell_setting monoclinic
_symmetry_space_group_name_Hall '-P 2ybc'
_symmetry_space_group_name_H-M 'P 1 21/c 1'
_atom_sites_solution_hydrogens geom
_atom_sites_solution_primary direct
_atom_sites_solution_secondary difmap
_audit_creation_method SHELXL-97
_cell_angle_alpha 90.00
_cell_angle_beta 95.118(3)
_cell_angle_gamma 90.00
_cell_formula_units_Z 4
_cell_length_a 12.2664(18)
_cell_length_b 6.8633(10)
_cell_length_c 23.739(3)
_cell_measurement_reflns_used 2636
_cell_measurement_temperature 293(2)
_cell_measurement_theta_max 27.6
_cell_measurement_theta_min 2.3
_cell_volume 1990.6(5)
_computing_cell_refinement SMART
_computing_data_collection 'SMART (Bruker, 2000)'
_computing_data_reduction 'SAINT (Bruker, 2000)'
_computing_molecular_graphics SHELXTL
_computing_publication_material SHELXTL
_computing_structure_refinement SHELXTL
_computing_structure_solution 'SHELXTL (Bruker, 2000)'
_diffrn_ambient_temperature 293(2)
_diffrn_measured_fraction_theta_full 0.996
_diffrn_measured_fraction_theta_max 0.996
_diffrn_radiation_monochromator graphite
_diffrn_radiation_source 'fine-focus sealed tube'
_diffrn_radiation_type MoK\a
_diffrn_radiation_wavelength 0.71073
_diffrn_reflns_av_R_equivalents 0.0437
_diffrn_reflns_av_sigmaI/netI 0.0556
_diffrn_reflns_limit_h_max 14
_diffrn_reflns_limit_h_min -14
_diffrn_reflns_limit_k_max 8
_diffrn_reflns_limit_k_min -7
_diffrn_reflns_limit_l_max 17
_diffrn_reflns_limit_l_min -28
_diffrn_reflns_number 9512
_diffrn_reflns_theta_full 25.00
_diffrn_reflns_theta_max 25.00
_diffrn_reflns_theta_min 1.67
_exptl_absorpt_coefficient_mu 7.850
_exptl_absorpt_correction_T_max 0.4062
_exptl_absorpt_correction_T_min 0.3856
_exptl_absorpt_correction_type multi-scan
_exptl_absorpt_process_details 'SADABS; Bruker, 2000'
_exptl_crystal_colour blue
_exptl_crystal_density_diffrn 2.904
_exptl_crystal_density_method 'not measured'
_exptl_crystal_description block
_exptl_crystal_F_000 1636
_exptl_crystal_size_max 0.15
_exptl_crystal_size_mid 0.15
_exptl_crystal_size_min 0.14
_refine_diff_density_max 1.630
_refine_diff_density_min -1.281
_refine_diff_density_rms 0.222
_refine_ls_extinction_method none
_refine_ls_goodness_of_fit_ref 1.092
_refine_ls_hydrogen_treatment constr
_refine_ls_matrix_type full
_refine_ls_number_parameters 316
_refine_ls_number_reflns 3495
_refine_ls_number_restraints 6
_refine_ls_restrained_S_all 1.092
_refine_ls_R_factor_all 0.0455
_refine_ls_R_factor_gt 0.0389
_refine_ls_shift/su_max 0.002
_refine_ls_shift/su_mean 0.000
_refine_ls_structure_factor_coef Fsqd
_refine_ls_weighting_details 'calc w=1/[\s^2^(Fo^2^)+(0.0341P)^2^+6.2039P] where P=(Fo^2^+2Fc^2^)/3'
_refine_ls_weighting_scheme calc
_refine_ls_wR_factor_gt 0.0844
_refine_ls_wR_factor_ref 0.0870
_reflns_number_gt 3132
_reflns_number_total 3495
_reflns_threshold_expression >2sigma(I)
_cod_data_source_file cg800848nsup1.cif
_cod_data_source_block 5-Gd
_cod_original_sg_symbol_H-M P2(1)/c
_cod_database_code 4509096

loop_
_symmetry_equiv_pos_as_xyz
'x, y, z'
'-x, y+1/2, -z+1/2'
'-x, -y, -z'
'x, -y-1/2, z-1/2'

loop_
_atom_site_label
_atom_site_type_symbol
_atom_site_fract_x
_atom_site_fract_y
_atom_site_fract_z
_atom_site_U_iso_or_equiv
_atom_site_adp_type
_atom_site_occupancy
_atom_site_symmetry_multiplicity
_atom_site_calc_flag
_atom_site_refinement_flags
Cu1 Cu 0.80168(8) 0.64495(16) 0.81171(4) 0.0204(3) Uani 1 1 d .
Gd1 Gd 0.61994(3) 0.65992(5) 0.966900(16) 0.01063(12) Uani 1 1 d .
Gd2 Gd 0.79022(3) 0.90363(6) 1.134590(16) 0.01210(13) Uani 1 1 d .
C1 C 0.4574(6) 0.3146(10) 0.8990(3) 0.0104(16) Uani 1 1 d .
C2 C 0.5291(6) 0.3680(11) 0.8566(4) 0.0158(18) Uani 1 1 d .
C3 C 0.5310(7) 0.3164(11) 0.7999(3) 0.0182(19) Uani 1 1 d .
H3 H 0.4830 0.2345 0.7787 0.022 Uiso 1 1 calc R
C4 C 0.6205(7) 0.4147(12) 0.7823(4) 0.0203(19) Uani 1 1 d .
C5 C 0.6744(6) 0.4329(12) 0.7291(3) 0.0162(18) Uani 1 1 d .
C6 C 1.0175(7) 0.7452(13) 0.8426(4) 0.0200(19) Uani 1 1 d .
C7 C 0.9630(6) 0.7330(12) 0.8958(3) 0.0143(17) Uani 1 1 d .
C8 C 0.9930(7) 0.7550(12) 0.9530(3) 0.0162(18) Uani 1 1 d .
H8 H 1.0620 0.7819 0.9708 0.019 Uiso 1 1 calc R
C9 C 0.8963(7) 0.7277(12) 0.9773(3) 0.0172(18) Uani 1 1 d .
C10 C 0.8655(6) 0.7416(11) 1.0356(3) 0.0114(17) Uani 1 1 d .
N1 N 0.6125(5) 0.4923(9) 0.8713(3) 0.0149(15) Uani 1 1 d .
N2 N 0.6662(5) 0.5196(10) 0.8256(3) 0.0153(15) Uani 1 1 d .
N3 N 0.8550(5) 0.6931(10) 0.8882(3) 0.0162(15) Uani 1 1 d .
N4 N 0.8130(5) 0.6864(9) 0.9379(3) 0.0142(15) Uani 1 1 d .
O1 O 0.3929(5) 0.1735(8) 0.8883(2) 0.0202(13) Uani 1 1 d .
O2 O 0.4649(4) 0.4076(8) 0.9457(2) 0.0170(12) Uani 1 1 d .
O3 O 0.6480(5) 0.3496(8) 0.6844(2) 0.0190(13) Uani 1 1 d U
O4 O 0.7569(5) 0.5581(9) 0.7330(2) 0.0206(13) Uani 1 1 d .
O5 O 0.9569(5) 0.6951(10) 0.7983(3) 0.0340(17) Uani 1 1 d .
O6 O 1.1128(5) 0.8042(8) 0.8412(2) 0.0222(14) Uani 1 1 d .
O7 O 0.9327(5) 0.8053(9) 1.0744(2) 0.0226(14) Uani 1 1 d .
O8 O 0.7682(4) 0.7017(8) 1.0451(2) 0.0147(12) Uani 1 1 d .
O9 O 0.7448(6) 0.9694(10) 0.7931(3) 0.0416(18) Uani 1 1 d .
H9A H 0.7238 0.8514 0.7927 0.050 Uiso 1 1 d R
H9B H 0.7250 1.0221 0.8229 0.050 Uiso 1 1 d R
O10 O 0.5794(5) 0.8857(9) 0.8738(3) 0.0323(16) Uani 1 1 d .
H10A H 0.5501 0.7883 0.8562 0.039 Uiso 1 1 d R
H10B H 0.5283 0.9568 0.8843 0.039 Uiso 1 1 d R
O11 O 0.6906(4) 0.3406(7) 0.9857(2) 0.0184(13) Uani 1 1 d .
O12 O 0.7465(5) 0.1271(8) 1.0628(2) 0.0202(13) Uani 1 1 d .
O13 O 0.6556(5) 0.0012(8) 0.9769(2) 0.0227(14) Uani 1 1 d .
O14 O 0.5553(5) 0.1927(8) 1.0402(3) 0.0229(14) Uani 1 1 d .
O15 O 0.9645(5) 0.8095(10) 1.1879(3) 0.0373(17) Uani 1 1 d .
H15A H 1.0329 0.8178 1.1852 0.045 Uiso 1 1 d R
H15B H 0.9555 0.7595 1.2200 0.045 Uiso 1 1 d R
O16 O 0.7650(6) 0.5713(9) 1.1698(3) 0.0434(19) Uani 1 1 d .
H16A H 0.7898 0.4648 1.1579 0.052 Uiso 1 1 d R
H16B H 0.7193 0.5436 1.1935 0.052 Uiso 1 1 d R
O17 O 0.8395(6) 0.2020(11) 0.8835(3) 0.0465(19) Uani 1 1 d .
H17A H 0.8015 0.2350 0.9102 0.056 Uiso 1 1 d R
H17B H 0.9065 0.2190 0.8949 0.056 Uiso 1 1 d R
S1 S 0.66074(16) 0.1664(3) 1.01700(8) 0.0130(4) Uani 1 1 d .

loop_
_atom_site_aniso_label
_atom_site_aniso_U_11
_atom_site_aniso_U_22
_atom_site_aniso_U_33
_atom_site_aniso_U_23
_atom_site_aniso_U_13
_atom_site_aniso_U_12
Cu1 0.0165(6) 0.0325(6) 0.0126(6) -0.0029(4) 0.0030(4) -0.0088(4)
Gd1 0.0106(2) 0.0109(2) 0.0106(2) -0.00049(14) 0.00252(16) -0.00136(15)
Gd2 0.0126(2) 0.0158(2) 0.0081(2) -0.00045(15) 0.00181(16) -0.00099(15)
C1 0.011(4) 0.008(4) 0.011(4) -0.001(3) -0.004(3) 0.001(3)
C2 0.011(4) 0.018(4) 0.019(5) -0.001(3) 0.004(3) -0.003(3)
C3 0.024(5) 0.014(4) 0.018(5) -0.002(3) 0.009(4) -0.005(3)
C4 0.023(5) 0.022(5) 0.016(5) 0.000(4) 0.006(4) -0.002(4)
C5 0.009(4) 0.025(5) 0.015(5) 0.007(4) 0.002(3) 0.002(3)
C6 0.017(5) 0.027(5) 0.016(5) -0.004(4) 0.005(4) -0.002(4)
C7 0.009(4) 0.020(4) 0.014(5) 0.001(3) 0.004(3) -0.002(3)
C8 0.013(4) 0.025(5) 0.010(4) -0.005(3) -0.002(3) -0.006(3)
C9 0.017(5) 0.020(4) 0.014(5) -0.001(3) 0.003(4) -0.002(3)
C10 0.018(4) 0.011(4) 0.005(4) 0.004(3) 0.000(3) 0.002(3)
N1 0.016(4) 0.018(4) 0.011(4) 0.000(3) 0.000(3) -0.003(3)
N2 0.015(4) 0.022(4) 0.009(4) 0.000(3) 0.004(3) -0.011(3)
N3 0.018(4) 0.025(4) 0.006(4) 0.000(3) 0.004(3) -0.007(3)
N4 0.014(4) 0.023(4) 0.006(3) -0.005(3) 0.004(3) -0.001(3)
O1 0.018(3) 0.022(3) 0.021(3) -0.006(2) 0.005(3) -0.006(2)
O2 0.014(3) 0.022(3) 0.015(3) -0.002(2) 0.004(2) -0.001(2)
O3 0.024(3) 0.024(3) 0.009(3) -0.008(2) 0.003(2) -0.006(2)
O4 0.022(3) 0.035(4) 0.006(3) 0.000(2) 0.007(2) -0.005(3)
O5 0.025(4) 0.066(5) 0.012(3) -0.014(3) 0.009(3) -0.022(3)
O6 0.016(3) 0.026(3) 0.026(4) 0.000(3) 0.005(3) -0.008(3)
O7 0.017(3) 0.040(4) 0.011(3) -0.004(3) 0.003(3) -0.003(3)
O8 0.010(3) 0.016(3) 0.018(3) 0.001(2) 0.004(2) -0.002(2)
O9 0.062(5) 0.025(4) 0.038(4) -0.008(3) 0.005(4) 0.005(3)
O10 0.044(4) 0.028(4) 0.025(4) -0.006(3) 0.009(3) 0.014(3)
O11 0.018(3) 0.013(3) 0.025(3) 0.003(2) 0.006(3) -0.001(2)
O12 0.017(3) 0.021(3) 0.022(3) 0.008(2) -0.001(3) -0.004(2)
O13 0.027(4) 0.022(3) 0.019(3) 0.000(2) 0.000(3) -0.001(3)
O14 0.020(3) 0.020(3) 0.031(4) 0.012(3) 0.012(3) 0.004(2)
O15 0.029(4) 0.066(5) 0.017(4) 0.002(3) 0.002(3) 0.012(3)
O16 0.055(5) 0.018(4) 0.060(5) 0.012(3) 0.020(4) 0.003(3)
O17 0.034(4) 0.057(5) 0.048(5) -0.015(4) 0.001(4) 0.004(4)
S1 0.0122(10) 0.0111(10) 0.0154(11) 0.0016(7) 0.0005(8) 0.0002(8)

loop_
_atom_type_symbol
_atom_type_description
_atom_type_scat_dispersion_real
_atom_type_scat_dispersion_imag
_atom_type_scat_source
C C 0.0033 0.0016 'International Tables Vol C Tables 4.2.6.8 and 6.1.1.4'
H H 0.0000 0.0000 'International Tables Vol C Tables 4.2.6.8 and 6.1.1.4'
N N 0.0061 0.0033 'International Tables Vol C Tables 4.2.6.8 and 6.1.1.4'
O O 0.0106 0.0060 'International Tables Vol C Tables 4.2.6.8 and 6.1.1.4'
Cu Cu 0.3201 1.2651 'International Tables Vol C Tables 4.2.6.8 and 6.1.1.4'
Gd Gd -0.1653 3.9035 'International Tables Vol C Tables 4.2.6.8 and 6.1.1.4'
S S 0.1246 0.1234 'International Tables Vol C Tables 4.2.6.8 and 6.1.1.4'

loop_
_geom_angle_atom_site_label_1
_geom_angle_atom_site_label_2
_geom_angle_atom_site_label_3
_geom_angle
_geom_angle_site_symmetry_1
_geom_angle_site_symmetry_3
N3 Cu1 N2 98.2(3) . .
N3 Cu1 O5 82.6(3) . .
N2 Cu1 O5 163.3(3) . .
N3 Cu1 O4 171.8(3) . .
N2 Cu1 O4 81.8(2) . .
O5 Cu1 O4 95.1(2) . .
N3 Cu1 O9 94.9(3) . .
N2 Cu1 O9 102.0(3) . .
O5 Cu1 O9 94.5(3) . .
O4 Cu1 O9 93.1(2) . .
O14 Gd1 O11 135.93(19) 3_667 .
O14 Gd1 O13 75.3(2) 3_667 1_565
O11 Gd1 O13 145.3(2) . 1_565
O14 Gd1 O2 71.87(19) 3_667 3_667
O11 Gd1 O2 80.94(19) . 3_667
O13 Gd1 O2 100.90(18) 1_565 3_667
O14 Gd1 O8 126.88(19) 3_667 .
O11 Gd1 O8 74.81(19) . .
O13 Gd1 O8 72.48(18) 1_565 .
O2 Gd1 O8 74.23(17) 3_667 .
O14 Gd1 N4 144.6(2) 3_667 .
O11 Gd1 N4 77.5(2) . .
O13 Gd1 N4 77.8(2) 1_565 .
O2 Gd1 N4 136.4(2) 3_667 .
O8 Gd1 N4 63.71(19) . .
O14 Gd1 N1 99.8(2) 3_667 .
O11 Gd1 N1 74.6(2) . .
O13 Gd1 N1 121.6(2) 1_565 .
O2 Gd1 N1 133.5(2) 3_667 .
O8 Gd1 N1 133.05(19) . .
N4 Gd1 N1 75.5(2) . .
O14 Gd1 O2 68.01(19) 3_667 .
O11 Gd1 O2 70.70(18) . .
O13 Gd1 O2 143.11(19) 1_565 .
O2 Gd1 O2 71.1(2) 3_667 .
O8 Gd1 O2 134.02(17) . .
N4 Gd1 O2 133.18(19) . .
N1 Gd1 O2 63.64(18) . .
O14 Gd1 O10 66.32(18) 3_667 .
O11 Gd1 O10 135.69(18) . .
O13 Gd1 O10 62.58(19) 1_565 .
O2 Gd1 O10 137.66(18) 3_667 .
O8 Gd1 O10 127.56(19) . .
N4 Gd1 O10 81.1(2) . .
N1 Gd1 O10 62.62(19) . .
O2 Gd1 O10 98.41(19) . .
O12 Gd2 O1 79.8(2) 1_565 3_667
O12 Gd2 O6 72.4(2) 1_565 3_777
O1 Gd2 O6 134.5(2) 3_667 3_777
O12 Gd2 O4 126.1(2) 1_565 4_576
O1 Gd2 O4 90.44(19) 3_667 4_576
O6 Gd2 O4 78.4(2) 3_777 4_576
O12 Gd2 O7 83.3(2) 1_565 .
O1 Gd2 O7 121.74(19) 3_667 .
O6 Gd2 O7 90.3(2) 3_777 .
O4 Gd2 O7 141.6(2) 4_576 .
O12 Gd2 O16 146.7(2) 1_565 .
O1 Gd2 O16 73.7(2) 3_667 .
O6 Gd2 O16 140.9(2) 3_777 .
O4 Gd2 O16 74.7(2) 4_576 .
O7 Gd2 O16 93.5(2) . .
O12 Gd2 O15 133.0(2) 1_565 .
O1 Gd2 O15 146.5(2) 3_667 .
O6 Gd2 O15 72.9(2) 3_777 .
O4 Gd2 O15 75.31(19) 4_576 .
O7 Gd2 O15 66.2(2) . .
O16 Gd2 O15 73.3(2) . .
O12 Gd2 O8 75.24(19) 1_565 .
O1 Gd2 O8 69.54(17) 3_667 .
O6 Gd2 O8 132.76(18) 3_777 .
O4 Gd2 O8 148.72(19) 4_576 .
O7 Gd2 O8 52.24(18) . .
O16 Gd2 O8 76.7(2) . .
O15 Gd2 O8 108.03(19) . .
O12 Gd2 O3 78.27(18) 1_565 4_576
O1 Gd2 O3 66.85(18) 3_667 4_576
O6 Gd2 O3 72.64(18) 3_777 4_576
O4 Gd2 O3 49.85(17) 4_576 4_576
O7 Gd2 O3 157.94(19) . 4_576
O16 Gd2 O3 108.6(2) . 4_576
O15 Gd2 O3 119.32(19) . 4_576
O8 Gd2 O3 131.99(17) . 4_576
O1 C1 O2 123.6(7) . .
O1 C1 C2 117.8(7) . .
O2 C1 C2 118.6(7) . .
N1 C2 C3 109.3(7) . .
N1 C2 C1 118.4(7) . .
C3 C2 C1 132.3(7) . .
C4 C3 C2 104.4(7) . .
C4 C3 H3 127.8 . .
C2 C3 H3 127.8 . .
N2 C4 C3 108.7(7) . .
N2 C4 C5 114.9(7) . .
C3 C4 C5 136.4(8) . .
O3 C5 O4 120.4(7) . .
O3 C5 C4 126.6(8) . .
O4 C5 C4 113.0(7) . .
O6 C6 O5 123.1(8) . .
O6 C6 C7 122.5(8) . .
O5 C6 C7 114.4(7) . .
N3 C7 C8 109.0(7) . .
N3 C7 C6 114.1(7) . .
C8 C7 C6 136.9(7) . .
C9 C8 C7 103.5(7) . .
C9 C8 H8 128.2 . .
C7 C8 H8 128.2 . .
N4 C9 C8 111.3(7) . .
N4 C9 C10 115.1(7) . .
C8 C9 C10 133.6(8) . .
O7 C10 O8 120.7(7) . .
O7 C10 C9 120.4(7) . .
O8 C10 C9 118.8(7) . .
O7 C10 Gd2 59.7(4) . .
O8 C10 Gd2 63.4(4) . .
C9 C10 Gd2 159.8(5) . .
N2 N1 C2 107.3(6) . .
N2 N1 Gd1 133.1(5) . .
C2 N1 Gd1 118.8(5) . .
N1 N2 C4 110.2(6) . .
N1 N2 Cu1 134.4(5) . .
C4 N2 Cu1 114.8(5) . .
N4 N3 C7 109.9(7) . .
N4 N3 Cu1 135.5(6) . .
C7 N3 Cu1 114.4(5) . .
N3 N4 C9 106.2(6) . .
N3 N4 Gd1 133.6(5) . .
C9 N4 Gd1 119.6(5) . .
C1 O1 Gd2 142.9(5) . 3_667
C1 O2 Gd1 129.7(5) . 3_667
C1 O2 Gd1 119.9(5) . .
Gd1 O2 Gd1 108.9(2) 3_667 .
C5 O3 Gd2 87.5(5) . 4_575
C5 O4 Cu1 113.9(5) . .
C5 O4 Gd2 101.3(5) . 4_575
Cu1 O4 Gd2 144.8(3) . 4_575
C6 O5 Cu1 114.1(5) . .
C6 O6 Gd2 136.2(5) . 3_777
C10 O7 Gd2 93.9(4) . .
C10 O8 Gd1 121.8(5) . .
C10 O8 Gd2 90.0(4) . .
Gd1 O8 Gd2 134.7(2) . .
Cu1 O9 H9A 35.7 . .
Cu1 O9 H9B 110.2 . .
H9A O9 H9B 107.7 . .
Gd1 O10 H10A 89.4 . .
Gd1 O10 H10B 100.1 . .
H10A O10 H10B 107.7 . .
S1 O11 Gd1 137.6(3) . .
S1 O12 Gd2 140.2(3) . 1_545
S1 O13 Gd1 144.3(3) . 1_545
S1 O14 Gd1 148.7(3) . 3_667
Gd2 O15 H15A 139.3 . .
Gd2 O15 H15B 112.9 . .
H15A O15 H15B 107.7 . .
Gd2 O16 H16A 128.7 . .
Gd2 O16 H16B 122.9 . .
H16A O16 H16B 107.7 . .
H17A O17 H17B 107.7 . .
O14 S1 O12 110.1(3) . .
O14 S1 O11 111.0(3) . .
O12 S1 O11 109.2(3) . .
O14 S1 O13 110.4(4) . .
O12 S1 O13 108.8(3) . .
O11 S1 O13 107.2(3) . .

loop_
_geom_bond_atom_site_label_1
_geom_bond_atom_site_label_2
_geom_bond_distance
_geom_bond_site_symmetry_2
Cu1 N3 1.902(7) .
Cu1 N2 1.925(6) .
Cu1 O5 1.989(6) .
Cu1 O4 1.991(6) .
Cu1 O9 2.364(7) .
Gd1 O14 2.369(6) 3_667
Gd1 O11 2.384(5) .
Gd1 O13 2.391(6) 1_565
Gd1 O2 2.446(5) 3_667
Gd1 O8 2.497(5) .
Gd1 N4 2.531(6) .
Gd1 N1 2.540(6) .
Gd1 O2 2.588(5) .
Gd1 O10 2.709(6) .
Gd2 O12 2.320(5) 1_565
Gd2 O1 2.325(6) 3_667
Gd2 O6 2.375(6) 3_777
Gd2 O4 2.422(5) 4_576
Gd2 O7 2.449(5) .
Gd2 O16 2.458(6) .
Gd2 O15 2.471(6) .
Gd2 O8 2.530(5) .
Gd2 O3 2.772(5) 4_576
C1 O1 1.262(9) .
C1 O2 1.277(9) .
C1 C2 1.441(11) .
C2 N1 1.353(10) .
C2 C3 1.394(11) .
C3 C4 1.384(11) .
C3 H3 0.9300 .
C4 N2 1.336(11) .
C4 C5 1.483(11) .
C5 O3 1.223(10) .
C5 O4 1.325(10) .
C6 O6 1.241(10) .
C6 O5 1.280(10) .
C6 C7 1.483(11) .
C7 N3 1.350(10) .
C7 C8 1.382(10) .
C8 C9 1.378(11) .
C8 H8 0.9300 .
C9 N4 1.352(10) .
C9 C10 1.469(10) .
C10 O7 1.260(9) .
C10 O8 1.264(9) .
N1 N2 1.332(8) .
N3 N4 1.330(8) .
O1 Gd2 2.325(6) 3_667
O2 Gd1 2.446(5) 3_667
O3 Gd2 2.772(5) 4_575
O4 Gd2 2.422(5) 4_575
O6 Gd2 2.375(6) 3_777
O9 H9A 0.8500 .
O9 H9B 0.8500 .
O10 H10A 0.8501 .
O10 H10B 0.8500 .
O11 S1 1.471(5) .
O12 S1 1.469(6) .
O12 Gd2 2.320(5) 1_545
O13 S1 1.478(6) .
O13 Gd1 2.391(6) 1_545
O14 S1 1.461(6) .
O14 Gd1 2.369(6) 3_667
O15 H15A 0.8499 .
O15 H15B 0.8500 .
O16 H16A 0.8500 .
O16 H16B 0.8501 .
O17 H17A 0.8499 .
O17 H17B 0.8500 .
